data_4335898
loop_
_publ_author_name
'Jessica Nava-Avenda\~no'
'Carlos Frontera'
'Jos\'e A. Ayll\'on'
'Judith Or\'o-Sol\'e'
'Premkumar Senguttuvan'
'M. Rosa Palac\'in'

_publ_section_title
;
 Synthesis and Characterization of a Novel Sodium Transition Metal
 Oxyfluoride: NaMnMoO3F3.H2O
;
_journal_name_full 'Inorganic Chemistry'
_journal_page_first 9791
_journal_page_last 9797
_journal_paper_doi 10.1021/ic401447p
_journal_volume 52
_journal_year 2013
_chemical_formula_analytical F3H2Mn0.97Mo1Na1O4
_chemical_formula_iupac F3H2Mn0.97Mo1Na1O4
_chemical_formula_moiety F3H2Mn0.97Mo1Na1O4
_chemical_formula_structural F3H2Mn0.97Mo1Na1O4
_chemical_formula_sum 'F3 H2 Mn0.97 Mo Na O4'
_chemical_formula_weight 295.228
_chemical_name_common NaMnMoO3F3-H2O
_chemical_name_systematic ' NaMnMoO3F3-H2O'
_space_group_IT_number 63
_symmetry_cell_setting orthorhombic
_symmetry_space_group_name_Hall '-C 2c 2'
_symmetry_space_group_name_H-M 'C m c m'
_cell_angle_alpha 90.00000
_cell_angle_beta 90.00000
_cell_angle_gamma 90.00000
_cell_formula_units_Z 4
_cell_length_a 3.5956(2)
_cell_length_b 21.2456(5)
_cell_length_c 7.3893(3)
_cell_measurement_temperature 300
_cell_volume 564.47(4)
_computing_molecular_graphics FPSTUDIO
_computing_structure_refinement FULLPROF
_computing_structure_solution XLENS
_diffrn_ambient_temperature 300
_diffrn_radiation_probe neutron
_diffrn_radiation_type 'Constant Wavelength Neutron Diffraction'
_diffrn_radiation_wavelength 1.59410
_diffrn_source 'nuclear reactor'
_exptl_crystal_density_diffrn 3.473
_pd_char_colour black
_pd_instr_location ' "D2B Institute Laue Langevin, Grenoble"'
_pd_meas_2theta_range_inc 0.050018
_pd_meas_2theta_range_max 159.95000
_pd_meas_2theta_range_min 0.10000
_pd_meas_number_of_points 3198
_pd_proc_2theta_range_inc 0.050018
_pd_proc_2theta_range_max 160.0950
_pd_proc_2theta_range_min 0.2450
_pd_proc_ls_prof_R_factor 1.2214
_pd_proc_ls_prof_wR_expected 0.8984
_pd_proc_ls_prof_wR_factor 1.6331
_pd_proc_wavelength 1.594100
_refine_ls_hydrogen_treatment yes
_refine_ls_number_parameters 91
_refine_ls_number_reflns 373
_refine_ls_number_restraints 0
_refine_ls_R_I_factor 6.2289
_refine_ls_shift/su_max 0.1
_cod_data_source_file ic401447p_si_002.cif
_cod_data_source_block phase:
_cod_original_cell_volume 564.47(8)
_cod_original_formula_sum F3H2Mn0.97Mo1Na1O4
_cod_database_code 4335898
_pd_proc_ls_prof_cr_factor 17.1177
_pd_proc_ls_prof_cwr_factor 15.8918
_pd_proc_ls_prof_cwr_expected 8.7420
_pd_proc_ls_prof_chi2 3.3047
_pd_proc_ls_prof_echi2 3.3047

loop_
_symmetry_equiv_pos_as_xyz
x,y,z
x,-y,-z
-x,y,-z+1/2
-x,-y,z+1/2
-x,-y,-z
-x,y,z
x,-y,z+1/2
x,y,-z+1/2
x+1/2,y+1/2,z
x+1/2,-y+1/2,-z
-x+1/2,y+1/2,-z+1/2
-x+1/2,-y+1/2,z+1/2
-x+1/2,-y+1/2,-z
-x+1/2,y+1/2,z
x+1/2,-y+1/2,z+1/2
x+1/2,y+1/2,-z+1/2

loop_
_atom_site_label
_atom_site_fract_x
_atom_site_fract_y
_atom_site_fract_z
_atom_site_U_iso_or_equiv
_atom_site_occupancy
_atom_site_adp_type
_atom_site_type_symbol
Mo 0.00000 0.1328(3) 0.25000 0.0088(8) 1.00000 Uiso Mo
Mn 0.00000 0.50000 0.00000 0.0465(10) 0.96772 Uiso Mn
Na1 0.00000 0.1122(7) 0.75000 0.055(8) 1.00000 Uani Na
Ow 0.00000 0.3126(4) 0.25000 0.029(5) 1.00000 Uani O
H 0.00000 0.2821(8) 0.3559(16) 0.096(11) 1.00000 Uani H
O-F1 0.00000 0.0544(4) 0.4455(8) 0.055(5) 1.00000 Uani O
O-F2 0.00000 0.4580(4) 0.25000 0.056(6) 1.00000 Uani F
O-F3 0.00000 0.1864(3) 0.4229(7) 0.047(4) 1.00000 Uani F
O-F4 0.00000 0.6044(5) 0.25000 0.077(8) 1.00000 Uani O

loop_
_atom_site_aniso_label
_atom_site_aniso_U_11
_atom_site_aniso_U_22
_atom_site_aniso_U_33
_atom_site_aniso_U_12
_atom_site_aniso_U_13
_atom_site_aniso_U_23
_atom_site_aniso_type_symbol
Na1 0.025(5) 0.041(8) 0.095(10) 0.00000 0.00000 0.00000 Na
Ow 0.054(5) 0.015(4) 0.012(4) 0.00000 0.00000 0.00000 O
H 0.117(9) 0.095(11) 0.075(7) 0.00000 0.00000 0.071(8) H
O-F1 0.090(5) 0.029(4) 0.050(4) 0.00000 0.00000 0.005(4) O
O-F2 0.011(3) 0.051(6) 0.109(10) 0.00000 0.00000 0.00000 F
O-F3 0.109(7) 0.019(4) 0.019(3) 0.00000 0.00000 -0.011(3) F
O-F4 0.014(4) 0.072(7) 0.146(13) 0.00000 0.00000 0.00000 O

loop_
_atom_type_symbol
_atom_type_scat_length_neutron
_atom_type_scat_source
Mo 0.67150 V.F._Sears_Neutron_News_3_26_(1992)
Mn -0.37300 V.F._Sears_Neutron_News_3_26_(1992)
Na 0.36300 V.F._Sears_Neutron_News_3_26_(1992)
O 0.58030 V.F._Sears_Neutron_News_3_26_(1992)
H -0.37390 V.F._Sears_Neutron_News_3_26_(1992)
F 0.56540 V.F._Sears_Neutron_News_3_26_(1992)

loop_
_geom_angle_atom_site_label_1
_geom_angle_atom_site_label_2
_geom_angle_atom_site_label_3
_geom_angle_site_symmetry_1
_geom_angle_site_symmetry_2
_geom_angle_site_symmetry_3
_geom_angle
O-F3 Mo O-F4 1 1 1 48.3(3)

loop_
_geom_bond_atom_site_label_1
_geom_bond_atom_site_label_2
_geom_bond_site_symmetry_1
_geom_bond_site_symmetry_2
_geom_bond_distance
Mo O-F1 1 1 2.205(6)
Mo O-F3 1 1 1.711(7)
